data_7018141
loop_
_publ_author_name
'Duval, Sylvain'
'Marrot, J\'er\^ome'
'Simonnet-J\'egat, Corine'
'Mbomekall\'e, Isra\"el Martyr'
'Sokolov, Maxim'
'Cadot, Emmanuel'

_publ_section_title
;
 {AsW(9)O(33)}-{Mo(3)S(4)} based polyoxometalates including a metal-metal
 bond with Pd or Ni. Synthesis, structure and studies in solution.
;
_journal_issue 11
_journal_name_full 'Dalton transactions (Cambridge, England : 2003)'
_journal_page_first 3174
_journal_page_last 3184
_journal_paper_doi 10.1039/c2dt11420h
_journal_volume 41
_journal_year 2012
_chemical_formula_sum 'As4 H140 K20 Mo6 O198 Pd2 S8 W36'
_chemical_formula_weight 12054.32
_chemical_name_systematic
;
?
;
_space_group_IT_number 2
_symmetry_cell_setting triclinic
_symmetry_space_group_name_Hall '-P 1'
_symmetry_space_group_name_H-M 'P -1'
_atom_sites_solution_hydrogens none
_atom_sites_solution_primary direct
_atom_sites_solution_secondary difmap
_audit_creation_method SHELXL-97
_cell_angle_alpha 71.099(2)
_cell_angle_beta 73.208(2)
_cell_angle_gamma 75.250(2)
_cell_formula_units_Z 1
_cell_length_a 16.3278(7)
_cell_length_b 18.5432(6)
_cell_length_c 20.1322(8)
_cell_measurement_reflns_used 9407
_cell_measurement_temperature 296(2)
_cell_measurement_theta_max 30.05
_cell_measurement_theta_min 2.20
_cell_volume 5432.9(4)
_computing_cell_refinement 'Bruker SAINT'
_computing_data_collection 'Bruker APEX2'
_computing_data_reduction 'Bruker SAINT'
_computing_molecular_graphics 'Bruker SHELXTL'
_computing_publication_material 'Bruker SHELXTL'
_computing_structure_refinement 'SHELXL-97 (Sheldrick, 1997)'
_computing_structure_solution 'SHELXS-97 (Sheldrick, 1990)'
_diffrn_ambient_temperature 296(2)
_diffrn_detector_area_resol_mean 512x512
_diffrn_measured_fraction_theta_full 0.968
_diffrn_measured_fraction_theta_max 0.968
_diffrn_measurement_device_type 'CCD area detector'
_diffrn_measurement_method 'phi and omega scans'
_diffrn_radiation_monochromator graphite
_diffrn_radiation_source 'fine-focus sealed tube'
_diffrn_radiation_type MoK\a
_diffrn_radiation_wavelength 0.71073
_diffrn_reflns_av_R_equivalents 0.0734
_diffrn_reflns_av_sigmaI/netI 0.0598
_diffrn_reflns_limit_h_max 22
_diffrn_reflns_limit_h_min -23
_diffrn_reflns_limit_k_max 21
_diffrn_reflns_limit_k_min -25
_diffrn_reflns_limit_l_max 27
_diffrn_reflns_limit_l_min -28
_diffrn_reflns_number 167174
_diffrn_reflns_theta_full 30.33
_diffrn_reflns_theta_max 30.33
_diffrn_reflns_theta_min 1.10
_exptl_absorpt_coefficient_mu 20.633
_exptl_absorpt_correction_T_max 0.2891
_exptl_absorpt_correction_T_min 0.1043
_exptl_absorpt_correction_type multi-scan
_exptl_absorpt_process_details 'SADABS (Sheldrick, V2.10)'
_exptl_crystal_colour black
_exptl_crystal_density_diffrn 3.684
_exptl_crystal_density_method 'not measured'
_exptl_crystal_description parallelepiped
_exptl_crystal_F_000 5372
_exptl_crystal_size_max 0.20
_exptl_crystal_size_mid 0.12
_exptl_crystal_size_min 0.08
_refine_diff_density_max 4.364
_refine_diff_density_min -6.708
_refine_diff_density_rms 0.913
_refine_ls_extinction_method none
_refine_ls_goodness_of_fit_ref 1.092
_refine_ls_hydrogen_treatment none
_refine_ls_matrix_type full
_refine_ls_number_parameters 1108
_refine_ls_number_reflns 31573
_refine_ls_number_restraints 0
_refine_ls_restrained_S_all 1.092
_refine_ls_R_factor_all 0.1308
_refine_ls_R_factor_gt 0.0815
_refine_ls_shift/su_max 0.000
_refine_ls_shift/su_mean 0.000
_refine_ls_structure_factor_coef Fsqd
_refine_ls_weighting_details 'calc w=1/[\s^2^(Fo^2^)+(0.1112P)^2^+507.7712P] where P=(Fo^2^+2Fc^2^)/3'
_refine_ls_weighting_scheme calc
_refine_ls_wR_factor_gt 0.2077
_refine_ls_wR_factor_ref 0.2643
_reflns_number_gt 21970
_reflns_number_total 31573
_reflns_threshold_expression >2sigma(I)
_cod_data_source_file c2dt11420h.txt
_cod_data_source_block K2
_cod_depositor_comments
;
The following automatic conversions were performed:

'_symmetry_cell_setting' value 'Triclinic' changed to 'triclinic'
according to /home/saulius/struct/CIF-dictionaries/cif_core.dic
dictionary named 'cif_core.dic' version 2.4.1 from 2010-06-29.

Automatic conversion script
Id: cif_fix_values 1715 2011-07-08 13:25:40Z adriana 
;
_cod_original_sg_symbol_H-M P-1
_cod_database_code 7018141

loop_
_symmetry_equiv_pos_as_xyz
'x, y, z'
'-x, -y, -z'

loop_
_atom_site_label
_atom_site_type_symbol
_atom_site_fract_x
_atom_site_fract_y
_atom_site_fract_z
_atom_site_U_iso_or_equiv
_atom_site_adp_type
_atom_site_occupancy
_atom_site_symmetry_multiplicity
_atom_site_calc_flag
_atom_site_refinement_flags
W1 W 0.10146(8) 0.95888(6) 0.31555(5) 0.0431(2) Uani 1 1 d .
W2 W 0.01761(6) 0.94726(5) 0.16753(5) 0.0337(2) Uani 1 1 d .
W3 W 0.21746(6) 1.03058(5) 0.12786(5) 0.02978(18) Uani 1 1 d .
W4 W 0.39891(6) 0.91124(5) 0.17271(5) 0.03016(18) Uani 1 1 d .
W5 W 0.28227(7) 0.83520(6) 0.35893(5) 0.0379(2) Uani 1 1 d .
W6 W 0.09801(7) 0.76796(7) 0.39103(5) 0.0423(2) Uani 1 1 d .
W7 W 0.02636(6) 0.75385(6) 0.23882(5) 0.0357(2) Uani 1 1 d .
W8 W 0.13454(5) 0.82162(5) 0.06935(4) 0.02450(16) Uani 1 1 d .
W9 W 0.32995(5) 0.89937(4) 0.03545(4) 0.02206(15) Uani 1 1 d .
W10 W 0.33208(5) 0.43332(5) 0.33948(4) 0.02538(16) Uani 1 1 d .
W11 W 0.52813(5) 0.51580(4) 0.30605(4) 0.02302(16) Uani 1 1 d .
W12 W 0.72582(6) 0.41567(6) 0.25375(6) 0.0359(2) Uani 1 1 d .
W13 W 0.74558(7) 0.22487(6) 0.22454(5) 0.0361(2) Uani 1 1 d .
W14 W 0.56752(7) 0.14738(5) 0.25605(5) 0.0332(2) Uani 1 1 d .
W15 W 0.35095(7) 0.25840(6) 0.31532(6) 0.0368(2) Uani 1 1 d .
W16 W 0.41317(7) 0.27088(5) 0.45726(4) 0.0344(2) Uani 1 1 d .
W17 W 0.61097(7) 0.35395(5) 0.42381(5) 0.0332(2) Uani 1 1 d .
W18 W 0.63116(7) 0.16279(5) 0.39583(4) 0.0338(2) Uani 1 1 d .
Pd1 Pd 0.44949(11) 0.57201(9) -0.00302(8) 0.0272(3) Uani 1 1 d .
Mo1 Mo 0.35104(10) 0.68858(9) 0.05525(8) 0.0189(3) Uani 1 1 d .
Mo2 Mo 0.49000(10) 0.59870(9) 0.11432(8) 0.0190(3) Uani 1 1 d .
Mo3 Mo 0.34438(11) 0.53770(9) 0.13929(8) 0.0208(3) Uani 1 1 d .
As1 As 0.22486(12) 0.81257(11) 0.21137(10) 0.0205(3) Uani 1 1 d .
As2 As 0.53949(13) 0.34329(11) 0.26247(10) 0.0222(4) Uani 1 1 d .
S1 S 0.2972(3) 0.5952(3) 0.0314(3) 0.0263(9) Uani 1 1 d .
S2 S 0.4984(3) 0.6800(3) -0.0027(2) 0.0258(9) Uani 1 1 d .
S3 S 0.3521(3) 0.6406(3) 0.1779(2) 0.0207(8) Uani 1 1 d .
S4 S 0.4881(3) 0.4757(3) 0.1065(2) 0.0257(9) Uani 1 1 d .
O1 O 0.0406(18) 1.0331(12) 0.3504(12) 0.071(7) Uani 1 1 d .
O2 O 0.1905(14) 0.9298(11) 0.3659(9) 0.048(5) Uani 1 1 d .
O3 O 0.1714(12) 1.0124(10) 0.2306(8) 0.040(4) Uani 1 1 d .
O4 O 0.0507(13) 0.8742(13) 0.3893(9) 0.052(5) Uani 1 1 d .
O5 O 0.0298(11) 0.9534(10) 0.2564(10) 0.042(4) Uani 1 1 d .
O6 O 0.1824(10) 0.8422(10) 0.2923(8) 0.034(3) Uani 1 1 d .
O7 O -0.0668(9) 1.0219(11) 0.1524(11) 0.044(4) Uani 1 1 d .
O8 O -0.0403(10) 0.8651(11) 0.2177(9) 0.040(4) Uani 1 1 d .
O9 O 0.0472(10) 0.9174(10) 0.0809(8) 0.036(4) Uani 1 1 d .
O10 O 0.1127(11) 1.0051(10) 0.1272(9) 0.037(4) Uani 1 1 d .
O11 O 0.1258(9) 0.8381(9) 0.1819(7) 0.027(3) Uani 1 1 d .
O12 O 0.1900(14) 1.1306(9) 0.1016(10) 0.046(4) Uani 1 1 d .
O13 O 0.2737(11) 1.0103(10) 0.0400(8) 0.035(3) Uani 1 1 d .
O14 O 0.3289(11) 1.0164(9) 0.1499(9) 0.036(3) Uani 1 1 d .
O15 O 0.2696(9) 0.8972(8) 0.1558(7) 0.023(3) Uani 1 1 d .
O16 O 0.4923(11) 0.9389(11) 0.1707(10) 0.042(4) Uani 1 1 d .
O17 O 0.4303(10) 0.8036(9) 0.1936(9) 0.032(3) Uani 1 1 d .
O18 O 0.4184(9) 0.9182(8) 0.0723(8) 0.027(2) Uani 1 1 d .
O19 O 0.3381(13) 0.9006(9) 0.2704(7) 0.040(4) Uani 1 1 d .
O20 O 0.3392(14) 0.8383(12) 0.4180(9) 0.050(5) Uani 1 1 d .
O21 O 0.3453(11) 0.7496(10) 0.3284(9) 0.036(3) Uani 1 1 d .
O22 O 0.1924(13) 0.7775(12) 0.4234(10) 0.047(4) Uani 1 1 d .
O23 O 0.0391(17) 0.7253(14) 0.4718(11) 0.067(6) Uani 1 1 d .
O24 O 0.0315(11) 0.7743(10) 0.3256(9) 0.040(4) Uani 1 1 d .
O25 O 0.1707(12) 0.6825(10) 0.3606(9) 0.040(4) Uani 1 1 d .
O26 O -0.0602(11) 0.7082(13) 0.2696(13) 0.056(5) Uani 1 1 d .
O27 O 0.0443(9) 0.7665(9) 0.1377(9) 0.032(2) Uani 1 1 d .
O28 O 0.1178(11) 0.6772(10) 0.2482(10) 0.040(4) Uani 1 1 d .
O29 O 0.1160(11) 0.8204(11) -0.0105(9) 0.040(4) Uani 1 1 d .
O30 O 0.2197(9) 0.7405(9) 0.0855(7) 0.027(3) Uani 1 1 d .
O31 O 0.2165(9) 0.8925(8) 0.0332(7) 0.025(3) Uani 1 1 d .
O32 O 0.3772(12) 0.9231(11) -0.0560(8) 0.042(4) Uani 1 1 d .
O33 O 0.3590(10) 0.7961(8) 0.0638(8) 0.027(3) Uani 1 1 d .
O34 O 0.2395(11) 0.4952(10) 0.3686(10) 0.039(4) Uani 1 1 d .
O35 O 0.3514(9) 0.4718(9) 0.2445(8) 0.028(3) Uani 1 1 d .
O36 O 0.2807(11) 0.3519(10) 0.3343(8) 0.035(3) Uani 1 1 d .
O37 O 0.4193(9) 0.4788(8) 0.3492(7) 0.023(3) Uani 1 1 d .
O38 O 0.3357(11) 0.3639(9) 0.4411(8) 0.034(3) Uani 1 1 d .
O39 O 0.4415(11) 0.3277(8) 0.3304(7) 0.028(3) Uani 1 1 d .
O40 O 0.4997(11) 0.6034(9) 0.3245(9) 0.035(3) Uani 1 1 d .
O41 O 0.5154(9) 0.5390(8) 0.2158(7) 0.025(3) Uani 1 1 d .
O42 O 0.5589(10) 0.4589(8) 0.4041(7) 0.028(3) Uani 1 1 d .
O43 O 0.6539(9) 0.5089(8) 0.2724(8) 0.028(3) Uani 1 1 d .
O44 O 0.5874(9) 0.3878(8) 0.3062(7) 0.025(3) Uani 1 1 d .
O45 O 0.8257(11) 0.4425(12) 0.2286(12) 0.052(5) Uani 1 1 d .
O46 O 0.6970(12) 0.4367(11) 0.1665(9) 0.043(4) Uani 1 1 d .
O47 O 0.7562(9) 0.3097(9) 0.2534(9) 0.033(3) Uani 1 1 d .
O48 O 0.7183(9) 0.3783(8) 0.3579(8) 0.027(2) Uani 1 1 d .
O49 O 0.8504(12) 0.1858(12) 0.1911(11) 0.052(5) Uani 1 1 d .
O50 O 0.6880(12) 0.1528(9) 0.2117(8) 0.039(4) Uani 1 1 d .
O51 O 0.7388(11) 0.1605(8) 0.3251(8) 0.034(3) Uani 1 1 d .
O52 O 0.7136(14) 0.2979(10) 0.1426(9) 0.045(4) Uani 1 1 d .
O53 O 0.5996(11) 0.2487(9) 0.2855(7) 0.030(3) Uani 1 1 d .
O54 O 0.5636(15) 0.0638(10) 0.2391(10) 0.050(5) Uani 1 1 d .
O55 O 0.4534(9) 0.1803(9) 0.3048(9) 0.032(2) Uani 1 1 d .
O56 O 0.5998(12) 0.1015(8) 0.3472(8) 0.036(4) Uani 1 1 d .
O57 O 0.5384(12) 0.2223(10) 0.1709(8) 0.038(4) Uani 1 1 d .
O58 O 0.2728(13) 0.2085(11) 0.3219(11) 0.046(4) Uani 1 1 d .
O59 O 0.3817(12) 0.3046(9) 0.2196(9) 0.040(4) Uani 1 1 d .
O60 O 0.3529(10) 0.2232(10) 0.4208(9) 0.036(4) Uani 1 1 d .
O61 O 0.3781(14) 0.2313(12) 0.5478(9) 0.053(5) Uani 1 1 d .
O62 O 0.4996(10) 0.3253(10) 0.4566(8) 0.033(3) Uani 1 1 d .
O63 O 0.5138(12) 0.1918(9) 0.4351(8) 0.037(4) Uani 1 1 d .
O64 O 0.6329(15) 0.3437(11) 0.5056(9) 0.051(5) Uani 1 1 d .
O65 O 0.6518(11) 0.2494(9) 0.4116(8) 0.034(3) Uani 1 1 d .
O66 O 0.6642(14) 0.0869(10) 0.4660(9) 0.045(4) Uani 1 1 d .
O67 O 0.3287(9) 0.7630(9) -0.0539(8) 0.027(3) Uani 1 1 d .
O68 O 0.6309(10) 0.5705(9) 0.0873(8) 0.033(3) Uani 1 1 d .
O69 O 0.5290(11) 0.6891(9) 0.1394(9) 0.033(3) Uani 1 1 d .
O70 O 0.3046(10) 0.4332(9) 0.1437(8) 0.033(3) Uani 1 1 d .
O71 O 0.2070(10) 0.5577(9) 0.1944(8) 0.033(3) Uani 1 1 d .
K1 K 0.3126(4) 0.6045(3) 0.4070(3) 0.0453(13) Uani 1 1 d .
K2 K 0.7730(4) 0.0675(4) 0.1175(3) 0.0544(16) Uani 1 1 d .
K3 K 0.5460(5) 0.8924(4) -0.1387(4) 0.0562(16) Uani 1 1 d .
K4 K -0.0039(5) 0.8318(5) -0.0877(5) 0.074(2) Uani 1 1 d .
K5 K 0.5061(6) 0.7194(6) 0.3850(5) 0.076(2) Uani 1 1 d .
O1W O 0.5835(15) 0.8901(17) -0.0104(13) 0.073(7) Uani 1 1 d .
O2W O 0.2662(17) 0.3922(19) 0.0425(13) 0.082(9) Uani 1 1 d .
O3W O 0.8817(18) -0.0483(18) 0.0395(16) 0.084(8) Uani 1 1 d .
O4W O 0.429(2) 0.0574(15) 0.4567(18) 0.088(9) Uani 1 1 d .
O5W O 0.391(2) 0.464(2) 0.5207(16) 0.103(12) Uani 1 1 d .
O7W O 0.875(2) 0.8806(18) 0.370(2) 0.107(12) Uani 1 1 d .
O8W O 0.666(3) 0.938(2) -0.278(2) 0.136(16) Uani 1 1 d .
O9W O 0.1705(18) 0.774(3) 0.5685(19) 0.118(14) Uani 1 1 d .
O10W O 0.107(2) 0.668(3) -0.049(3) 0.145(17) Uani 1 1 d .
O11W O 0.691(3) 0.768(3) -0.130(3) 0.149(16) Uani 1 1 d .
O12W O 0.809(6) 0.017(5) 0.524(5) 0.144(14) Uani 0.50 1 d P
O13W O 0.433(4) 0.962(3) 0.382(2) 0.18(2) Uani 1 1 d .
O14W O 0.309(3) 0.105(3) 0.890(2) 0.143(15) Uani 1 1 d .
O15W O 0.364(4) 0.065(3) 0.624(5) 0.15(4) Uani 0.50 1 d P
O16W O 0.192(4) 0.578(4) 0.545(4) 0.11(3) Uani 0.50 1 d P
O17W O 0.667(3) 0.753(3) 0.050(3) 0.144(14) Uani 1 1 d .
O18W O 0.074(4) 0.610(6) 0.108(5) 0.14(3) Uani 0.50 1 d P
O19W O 0.980(6) 0.913(5) 0.521(4) 0.143(15) Uani 0.50 1 d P
O20W O 0.769(8) -0.078(6) 0.224(5) 0.18(2) Uani 0.50 1 d P
O21W O 0.222(4) 0.411(5) 0.556(4) 0.12(3) Uani 0.50 1 d P
O22W O -0.097(4) 0.788(4) 0.063(4) 0.11(2) Uani 0.50 1 d P
O23W O 0.241(5) 0.231(6) 0.667(5) 0.149(16) Uani 0.50 1 d P
O24W O 0.603(7) 0.898(4) 0.274(8) 0.26(8) Uani 0.50 1 d P

loop_
_atom_site_aniso_label
_atom_site_aniso_U_11
_atom_site_aniso_U_22
_atom_site_aniso_U_33
_atom_site_aniso_U_23
_atom_site_aniso_U_13
_atom_site_aniso_U_12
W1 0.0537(6) 0.0396(5) 0.0321(5) -0.0227(4) -0.0034(4) 0.0085(4)
W2 0.0210(4) 0.0334(4) 0.0440(5) -0.0184(4) -0.0071(3) 0.0095(3)
W3 0.0326(5) 0.0221(4) 0.0353(4) -0.0137(3) -0.0083(3) 0.0023(3)
W4 0.0264(4) 0.0372(4) 0.0313(4) -0.0133(3) -0.0089(3) -0.0054(3)
W5 0.0510(6) 0.0432(5) 0.0244(4) -0.0138(4) -0.0110(4) -0.0081(4)
W6 0.0438(6) 0.0502(6) 0.0270(4) -0.0107(4) 0.0015(4) -0.0087(5)
W7 0.0243(4) 0.0401(5) 0.0409(5) -0.0142(4) -0.0005(3) -0.0063(4)
W8 0.0162(4) 0.0283(4) 0.0306(4) -0.0131(3) -0.0091(3) 0.0043(3)
W9 0.0228(4) 0.0215(3) 0.0224(3) -0.0085(3) -0.0049(3) -0.0017(3)
W10 0.0283(4) 0.0265(4) 0.0204(3) -0.0090(3) -0.0022(3) -0.0035(3)
W11 0.0290(4) 0.0222(3) 0.0203(3) -0.0093(3) -0.0088(3) -0.0005(3)
W12 0.0242(4) 0.0323(4) 0.0532(6) -0.0159(4) -0.0106(4) -0.0009(3)
W13 0.0383(5) 0.0338(5) 0.0369(5) -0.0183(4) -0.0090(4) 0.0043(4)
W14 0.0490(6) 0.0258(4) 0.0274(4) -0.0127(3) -0.0099(4) -0.0025(4)
W15 0.0369(5) 0.0317(4) 0.0480(5) -0.0161(4) -0.0086(4) -0.0110(4)
W16 0.0436(5) 0.0331(4) 0.0205(4) -0.0030(3) -0.0031(3) -0.0068(4)
W17 0.0514(6) 0.0275(4) 0.0272(4) -0.0087(3) -0.0213(4) -0.0021(4)
W18 0.0521(6) 0.0252(4) 0.0237(4) -0.0079(3) -0.0160(4) 0.0043(4)
Pd1 0.0322(8) 0.0249(7) 0.0232(7) -0.0130(5) -0.0080(6) 0.0074(6)
Mo1 0.0170(7) 0.0187(7) 0.0205(7) -0.0096(5) -0.0055(5) 0.0045(5)
Mo2 0.0170(7) 0.0201(7) 0.0191(6) -0.0088(5) -0.0044(5) 0.0028(5)
Mo3 0.0219(8) 0.0207(7) 0.0213(7) -0.0089(5) -0.0063(6) -0.0002(6)
As1 0.0182(9) 0.0256(9) 0.0185(8) -0.0092(7) -0.0024(6) -0.0032(7)
As2 0.0271(10) 0.0203(8) 0.0204(8) -0.0085(6) -0.0059(7) -0.0017(7)
S1 0.029(3) 0.026(2) 0.029(2) -0.0113(18) -0.0139(19) 0.0007(19)
S2 0.023(2) 0.031(2) 0.019(2) -0.0066(17) -0.0045(16) 0.0025(19)
S3 0.021(2) 0.022(2) 0.0179(18) -0.0073(15) -0.0050(15) 0.0012(16)
S4 0.032(3) 0.025(2) 0.0189(19) -0.0122(16) -0.0059(17) 0.0051(19)
O1 0.105(19) 0.042(11) 0.059(13) -0.038(10) -0.022(12) 0.033(12)
O2 0.079(14) 0.042(10) 0.030(8) -0.020(7) -0.015(8) -0.007(9)
O3 0.061(11) 0.034(8) 0.023(7) -0.016(6) -0.009(7) 0.006(8)
O4 0.058(12) 0.067(13) 0.026(8) -0.026(8) 0.008(8) -0.006(10)
O5 0.035(9) 0.040(9) 0.043(9) -0.017(7) -0.001(7) 0.009(7)
O6 0.036(9) 0.042(9) 0.019(6) -0.012(6) -0.003(6) 0.003(7)
O7 0.008(7) 0.052(11) 0.072(12) -0.028(9) -0.015(7) 0.014(7)
O8 0.022(8) 0.052(10) 0.037(8) -0.018(7) 0.002(6) 0.007(7)
O9 0.021(7) 0.046(9) 0.034(8) -0.013(7) -0.009(6) 0.011(7)
O10 0.031(9) 0.035(8) 0.044(9) -0.022(7) 0.002(7) 0.000(7)
O11 0.022(7) 0.034(8) 0.025(7) -0.016(6) -0.004(5) 0.003(6)
O12 0.067(13) 0.021(7) 0.049(10) -0.012(7) -0.020(9) 0.005(8)
O13 0.045(10) 0.037(8) 0.027(7) -0.006(6) -0.013(7) -0.013(7)
O14 0.041(9) 0.034(8) 0.039(8) -0.018(7) -0.018(7) 0.000(7)
O15 0.027(7) 0.022(6) 0.022(6) -0.013(5) 0.001(5) -0.006(5)
O16 0.024(8) 0.056(11) 0.053(10) -0.018(8) -0.002(7) -0.022(8)
O17 0.024(8) 0.032(8) 0.041(8) -0.014(6) -0.006(6) -0.002(6)
O18 0.013(4) 0.031(5) 0.040(5) -0.008(4) -0.008(4) -0.012(4)
O19 0.075(12) 0.035(8) 0.014(6) -0.012(6) -0.019(7) -0.002(8)
O20 0.062(13) 0.066(13) 0.021(7) -0.009(8) -0.011(8) -0.009(10)
O21 0.033(9) 0.039(9) 0.033(8) -0.015(7) -0.002(6) -0.001(7)
O22 0.054(12) 0.050(11) 0.039(9) -0.015(8) -0.017(8) 0.000(9)
O23 0.095(18) 0.057(13) 0.037(10) -0.005(9) 0.002(11) -0.022(12)
O24 0.028(8) 0.043(9) 0.037(9) -0.012(7) 0.004(6) 0.003(7)
O25 0.041(10) 0.035(9) 0.039(9) -0.005(7) -0.013(7) -0.002(7)
O26 0.021(9) 0.067(13) 0.085(15) -0.025(11) 0.004(9) -0.026(9)
O27 0.014(5) 0.035(6) 0.051(7) -0.016(5) -0.006(4) -0.004(4)
O28 0.037(9) 0.031(8) 0.045(9) -0.010(7) -0.007(7) 0.001(7)
O29 0.036(9) 0.055(11) 0.035(8) -0.026(8) -0.008(7) -0.002(8)
O30 0.027(7) 0.033(7) 0.022(6) -0.010(5) -0.009(5) -0.001(6)
O31 0.028(7) 0.024(6) 0.021(6) -0.006(5) -0.009(5) 0.002(5)
O32 0.054(11) 0.059(11) 0.014(6) -0.007(7) -0.003(6) -0.021(9)
O33 0.032(8) 0.027(7) 0.029(7) -0.013(5) -0.011(6) -0.006(6)
O34 0.034(9) 0.036(9) 0.049(10) -0.025(7) -0.003(7) 0.003(7)
O35 0.020(7) 0.030(7) 0.035(7) -0.014(6) -0.007(6) 0.001(6)
O36 0.033(9) 0.042(9) 0.031(8) -0.013(7) -0.004(6) -0.009(7)
O37 0.021(7) 0.031(7) 0.021(6) -0.008(5) -0.010(5) 0.000(5)
O38 0.037(9) 0.037(8) 0.020(6) -0.007(6) -0.001(6) -0.002(7)
O39 0.048(9) 0.025(7) 0.019(6) -0.008(5) -0.013(6) -0.008(6)
O40 0.046(10) 0.021(7) 0.042(9) -0.016(6) -0.015(7) 0.001(6)
O41 0.026(7) 0.025(7) 0.019(6) -0.004(5) -0.011(5) 0.008(5)
O42 0.046(9) 0.021(6) 0.027(7) -0.010(5) -0.019(6) -0.008(6)
O43 0.020(7) 0.028(7) 0.041(8) -0.008(6) -0.017(6) -0.004(6)
O44 0.025(7) 0.029(7) 0.024(6) -0.011(5) -0.013(5) 0.002(6)
O45 0.026(9) 0.058(12) 0.082(14) -0.024(10) -0.010(9) -0.022(8)
O46 0.037(10) 0.048(10) 0.041(9) -0.013(8) -0.018(7) 0.010(8)
O47 0.012(7) 0.038(8) 0.042(8) -0.014(7) -0.006(6) 0.012(6)
O48 0.013(4) 0.031(5) 0.040(5) -0.008(4) -0.008(4) -0.012(4)
O49 0.040(10) 0.054(11) 0.055(11) -0.033(9) -0.005(8) 0.021(9)
O50 0.060(11) 0.028(8) 0.023(7) -0.007(6) -0.007(7) 0.001(7)
O51 0.048(10) 0.019(7) 0.036(8) -0.007(6) -0.019(7) 0.005(6)
O52 0.071(13) 0.036(9) 0.032(8) -0.011(7) -0.017(8) -0.008(9)
O53 0.046(9) 0.031(7) 0.017(6) -0.013(5) -0.004(6) -0.009(7)
O54 0.089(15) 0.024(8) 0.043(10) -0.016(7) -0.026(10) 0.000(9)
O55 0.014(5) 0.035(6) 0.051(7) -0.016(5) -0.006(4) -0.004(4)
O56 0.067(12) 0.014(6) 0.034(8) -0.008(5) -0.029(8) 0.001(7)
O57 0.054(11) 0.034(8) 0.025(7) -0.007(6) -0.011(7) -0.002(7)
O58 0.049(11) 0.038(9) 0.057(11) -0.009(8) -0.014(9) -0.021(8)
O59 0.057(11) 0.026(8) 0.036(8) -0.008(6) -0.019(8) 0.003(7)
O60 0.028(8) 0.041(9) 0.041(9) -0.013(7) 0.004(6) -0.020(7)
O61 0.066(13) 0.060(12) 0.017(7) 0.004(7) 0.006(7) -0.017(10)
O62 0.024(8) 0.047(9) 0.032(8) -0.015(7) -0.008(6) -0.003(7)
O63 0.052(10) 0.029(8) 0.030(8) 0.000(6) -0.016(7) -0.014(7)
O64 0.084(15) 0.051(11) 0.028(8) -0.021(8) -0.025(9) 0.002(10)
O65 0.046(10) 0.035(8) 0.020(7) -0.008(6) -0.013(6) 0.000(7)
O66 0.068(13) 0.037(9) 0.030(8) -0.012(7) -0.012(8) -0.001(8)
O67 0.012(6) 0.036(8) 0.032(7) -0.017(6) 0.006(5) -0.005(5)
O68 0.028(8) 0.033(8) 0.032(8) -0.007(6) -0.003(6) -0.001(6)
O69 0.040(9) 0.028(7) 0.039(8) -0.022(6) -0.011(7) -0.001(6)
O70 0.026(8) 0.037(8) 0.035(8) -0.011(6) -0.004(6) -0.005(6)
O71 0.031(8) 0.032(8) 0.035(8) -0.012(6) 0.004(6) -0.010(6)
K1 0.053(3) 0.043(3) 0.048(3) -0.022(2) -0.020(3) 0.000(2)
K2 0.054(4) 0.066(4) 0.040(3) -0.026(3) -0.015(3) 0.015(3)
K3 0.052(4) 0.067(4) 0.059(4) -0.028(3) -0.007(3) -0.018(3)
K4 0.053(4) 0.081(6) 0.089(6) -0.019(4) -0.029(4) -0.006(4)
K5 0.086(6) 0.094(6) 0.064(5) -0.032(4) -0.025(4) -0.022(5)
O1W 0.047(13) 0.10(2) 0.060(14) -0.019(13) 0.011(10) -0.023(13)
O2W 0.074(17) 0.14(3) 0.062(15) -0.045(16) 0.002(12) -0.060(17)
O3W 0.064(16) 0.10(2) 0.086(19) -0.010(15) -0.004(13) -0.040(15)
O4W 0.11(2) 0.052(14) 0.12(2) -0.028(15) -0.031(18) -0.030(15)
O5W 0.12(3) 0.14(3) 0.09(2) -0.09(2) 0.020(17) -0.06(2)
O7W 0.11(3) 0.08(2) 0.15(3) -0.04(2) -0.09(2) 0.041(18)
O8W 0.20(4) 0.12(3) 0.13(3) -0.11(3) -0.02(3) -0.02(3)
O9W 0.047(16) 0.19(4) 0.11(2) -0.07(3) -0.011(15) 0.034(19)
O10W 0.08(3) 0.22(5) 0.17(4) -0.08(4) -0.04(3) -0.04(3)
O11W 0.10(3) 0.16(4) 0.16(3) -0.08(3) 0.05(2) -0.02(2)
O12W 0.12(3) 0.13(3) 0.17(4) -0.08(3) -0.01(3) 0.01(2)
O13W 0.28(6) 0.19(4) 0.10(3) -0.01(3) 0.00(3) -0.17(4)
O14W 0.17(4) 0.11(3) 0.10(3) 0.00(2) 0.01(2) -0.02(2)
O15W 0.10(5) 0.02(2) 0.25(9) 0.05(4) 0.00(5) -0.02(2)
O16W 0.07(4) 0.09(4) 0.11(5) -0.02(3) 0.07(3) -0.01(3)
O17W 0.12(3) 0.13(3) 0.17(4) -0.08(3) -0.01(3) 0.01(2)
O18W 0.05(3) 0.20(9) 0.15(7) -0.02(6) 0.00(4) -0.06(5)
O19W 0.17(4) 0.11(3) 0.10(3) 0.00(2) 0.01(2) -0.02(2)
O20W 0.28(6) 0.19(4) 0.10(3) -0.01(3) 0.00(3) -0.17(4)
O21W 0.10(5) 0.16(6) 0.10(5) -0.11(5) 0.04(4) -0.03(4)
O22W 0.06(3) 0.13(6) 0.14(6) -0.02(5) -0.03(4) -0.05(4)
O23W 0.10(3) 0.16(4) 0.16(3) -0.08(3) 0.05(2) -0.02(2)
O24W 0.25(10) 0.05(3) 0.6(2) -0.15(8) -0.36(15) 0.09(5)

loop_
_atom_type_symbol
_atom_type_description
_atom_type_scat_dispersion_real
_atom_type_scat_dispersion_imag
_atom_type_scat_source
O O 0.0106 0.0060 'International Tables Vol C Tables 4.2.6.8 and 6.1.1.4'
H H 0.0000 0.0000 'International Tables Vol C Tables 4.2.6.8 and 6.1.1.4'
S S 0.1246 0.1234 'International Tables Vol C Tables 4.2.6.8 and 6.1.1.4'
As As 0.0499 2.0058 'International Tables Vol C Tables 4.2.6.8 and 6.1.1.4'
Mo Mo -1.6832 0.6857 'International Tables Vol C Tables 4.2.6.8 and 6.1.1.4'
Pd Pd -0.9988 1.0072 'International Tables Vol C Tables 4.2.6.8 and 6.1.1.4'
W W -0.8490 6.8722 'International Tables Vol C Tables 4.2.6.8 and 6.1.1.4'
K K 0.2009 0.2494 'International Tables Vol C Tables 4.2.6.8 and 6.1.1.4'

loop_
_geom_angle_atom_site_label_1
_geom_angle_atom_site_label_2
_geom_angle_atom_site_label_3
_geom_angle
_geom_angle_site_symmetry_1
_geom_angle_site_symmetry_3
O1 W1 O2 99.0(10) . .
O1 W1 O3 101.4(10) . .
O2 W1 O3 92.5(8) . .
O1 W1 O5 101.3(10) . .
O2 W1 O5 159.2(7) . .
O3 W1 O5 87.9(8) . .
O1 W1 O4 98.3(11) . .
O2 W1 O4 85.5(9) . .
O3 W1 O4 160.3(7) . .
O5 W1 O4 87.1(8) . .
O1 W1 O6 168.3(9) . .
O2 W1 O6 74.3(6) . .
O3 W1 O6 88.6(6) . .
O5 W1 O6 85.0(6) . .
O4 W1 O6 72.0(7) . .
O7 W2 O8 101.5(8) . .
O7 W2 O9 100.9(8) . .
O8 W2 O9 92.2(8) . .
O7 W2 O5 100.1(8) . .
O8 W2 O5 89.0(8) . .
O9 W2 O5 158.3(7) . .
O7 W2 O10 99.1(8) . .
O8 W2 O10 159.1(7) . .
O9 W2 O10 88.0(7) . .
O5 W2 O10 83.4(8) . .
O7 W2 O11 173.3(7) . .
O8 W2 O11 74.6(6) . .
O9 W2 O11 74.0(6) . .
O5 W2 O11 85.4(6) . .
O10 W2 O11 85.3(6) . .
O7 W2 K4 47.0(6) . 2_575
O8 W2 K4 147.9(5) . 2_575
O9 W2 K4 99.3(6) . 2_575
O5 W2 K4 91.1(6) . 2_575
O10 W2 K4 52.1(5) . 2_575
O11 W2 K4 137.4(4) . 2_575
O12 W3 O13 100.9(8) . .
O12 W3 O10 99.1(9) . .
O13 W3 O10 92.8(7) . .
O12 W3 O14 101.6(8) . .
O13 W3 O14 89.5(7) . .
O10 W3 O14 158.3(7) . .
O12 W3 O3 99.5(8) . .
O13 W3 O3 159.6(7) . .
O10 W3 O3 85.0(8) . .
O14 W3 O3 85.4(8) . .
O12 W3 O15 173.8(8) . .
O13 W3 O15 75.0(6) . .
O10 W3 O15 85.8(6) . .
O14 W3 O15 73.9(6) . .
O3 W3 O15 84.6(6) . .
O12 W3 K4 48.0(7) . 2_575
O13 W3 K4 102.9(5) . 2_575
O10 W3 K4 51.2(5) . 2_575
O14 W3 K4 148.6(5) . 2_575
O3 W3 K4 91.6(5) . 2_575
O15 W3 K4 137.0(4) . 2_575
O16 W4 O17 102.5(8) . .
O16 W4 O19 102.2(8) . .
O17 W4 O19 89.0(7) . .
O16 W4 O18 98.9(7) . .
O17 W4 O18 90.4(7) . .
O19 W4 O18 158.5(7) . .
O16 W4 O14 96.9(8) . .
O17 W4 O14 160.6(7) . .
O19 W4 O14 87.5(7) . .
O18 W4 O14 86.0(6) . .
O16 W4 O15 168.0(7) . .
O17 W4 O15 87.2(6) . .
O19 W4 O15 84.8(6) . .
O18 W4 O15 73.7(5) . .
O14 W4 O15 73.5(6) . .
O16 W4 K3 48.0(7) . 2_675
O17 W4 K3 150.5(5) . 2_675
O19 W4 K3 96.8(5) . 2_675
O18 W4 K3 94.2(4) . 2_675
O14 W4 K3 48.9(5) . 2_675
O15 W4 K3 122.0(3) . 2_675
O20 W5 O21 101.9(9) . .
O20 W5 O19 100.9(8) . .
O21 W5 O19 89.3(7) . .
O20 W5 O22 102.0(8) . .
O21 W5 O22 91.7(8) . .
O19 W5 O22 156.3(7) . .
O20 W5 O2 98.8(9) . .
O21 W5 O2 159.2(7) . .
O19 W5 O2 85.5(8) . .
O22 W5 O2 85.2(8) . .
O20 W5 O6 169.3(8) . .
O21 W5 O6 87.5(6) . .
O19 W5 O6 84.0(6) . .
O22 W5 O6 72.4(7) . .
O2 W5 O6 71.9(6) . .
O20 W5 K5 52.6(7) . .
O21 W5 K5 50.5(5) . .
O19 W5 K5 89.0(6) . .
O22 W5 K5 109.8(6) . .
O2 W5 K5 149.1(6) . .
O6 W5 K5 137.6(4) . .
O20 W5 K1 97.0(7) . .
O21 W5 K1 36.3(5) . .
O19 W5 K1 125.3(5) . .
O22 W5 K1 57.2(6) . .
O2 W5 K1 141.6(6) . .
O6 W5 K1 87.7(4) . .
K5 W5 K1 62.97(17) . .
O23 W6 O25 102.5(10) . .
O23 W6 O24 103.5(11) . .
O25 W6 O24 86.8(7) . .
O23 W6 O22 98.0(11) . .
O25 W6 O22 87.4(8) . .
O24 W6 O22 158.5(8) . .
O23 W6 O4 99.0(10) . .
O25 W6 O4 158.5(8) . .
O24 W6 O4 89.9(8) . .
O22 W6 O4 88.0(9) . .
O23 W6 O6 168.6(9) . .
O25 W6 O6 85.3(7) . .
O24 W6 O6 85.0(7) . .
O22 W6 O6 73.9(7) . .
O4 W6 O6 73.2(7) . .
O23 W6 K1 94.5(9) . .
O25 W6 K1 32.9(5) . .
O24 W6 K1 119.6(5) . .
O22 W6 K1 56.5(6) . .
O4 W6 K1 143.5(7) . .
O6 W6 K1 87.6(4) . .
O26 W7 O28 104.4(10) . .
O26 W7 O27 99.4(9) . .
O28 W7 O27 93.5(7) . .
O26 W7 O24 100.8(9) . .
O28 W7 O24 89.9(8) . .
O27 W7 O24 158.0(7) . .
O26 W7 O8 97.8(9) . .
O28 W7 O8 157.7(8) . .
O27 W7 O8 85.2(7) . .
O24 W7 O8 83.6(7) . .
O26 W7 O11 167.4(9) . .
O28 W7 O11 87.1(7) . .
O27 W7 O11 74.2(5) . .
O24 W7 O11 84.3(6) . .
O8 W7 O11 71.1(6) . .
O29 W8 O30 103.0(7) . .
O29 W8 O31 100.5(7) . .
O30 W8 O31 91.2(6) . .
O29 W8 O27 99.8(8) . .
O30 W8 O27 93.7(7) . .
O31 W8 O27 157.5(6) . .
O29 W8 O9 96.5(7) . .
O30 W8 O9 160.4(6) . .
O31 W8 O9 83.3(7) . .
O27 W8 O9 84.7(7) . .
O29 W8 O11 166.6(7) . .
O30 W8 O11 89.1(5) . .
O31 W8 O11 84.7(5) . .
O27 W8 O11 73.4(6) . .
O9 W8 O11 71.7(6) . .
O29 W8 K2 52.1(6) . 2_665
O30 W8 K2 102.0(5) . 2_665
O31 W8 K2 48.4(4) . 2_665
O27 W8 K2 150.1(5) . 2_665
O9 W8 K2 88.4(5) . 2_665
O11 W8 K2 131.4(4) . 2_665
O32 W9 O33 104.0(8) . .
O32 W9 O31 100.3(7) . .
O33 W9 O31 91.3(6) . .
O32 W9 O18 99.7(7) . .
O33 W9 O18 94.6(6) . .
O31 W9 O18 157.0(6) . .
O32 W9 O13 96.1(8) . .
O33 W9 O13 159.8(6) . .
O31 W9 O13 83.8(6) . .
O18 W9 O13 83.1(6) . .
O32 W9 O15 166.4(7) . .
O33 W9 O15 88.2(6) . .
O31 W9 O15 85.0(5) . .
O18 W9 O15 73.1(5) . .
O13 W9 O15 71.9(5) . .
O32 W9 K2 52.1(6) . 2_665
O33 W9 K2 103.1(4) . 2_665
O31 W9 K2 48.3(4) . 2_665
O18 W9 K2 149.4(4) . 2_665
O13 W9 K2 88.2(4) . 2_665
O15 W9 K2 131.4(4) . 2_665
O34 W10 O35 102.2(8) . .
O34 W10 O37 100.3(7) . .
O35 W10 O37 94.1(6) . .
O34 W10 O36 100.4(8) . .
O35 W10 O36 90.8(7) . .
O37 W10 O36 157.1(6) . .
O34 W10 O38 93.6(7) . .
O35 W10 O38 163.9(6) . .
O37 W10 O38 86.1(6) . .
O36 W10 O38 83.1(7) . .
O34 W10 O39 164.2(7) . .
O35 W10 O39 92.1(6) . .
O37 W10 O39 85.0(5) . .
O36 W10 O39 72.4(6) . .
O38 W10 O39 71.8(5) . .
O34 W10 K1 51.2(6) . .
O35 W10 K1 103.8(5) . .
O37 W10 K1 49.2(4) . .
O36 W10 K1 149.9(5) . .
O38 W10 K1 88.5(5) . .
O39 W10 K1 131.8(3) . .
O40 W11 O41 103.3(7) . .
O40 W11 O37 99.7(7) . .
O41 W11 O37 94.2(6) . .
O40 W11 O43 100.6(7) . .
O41 W11 O43 91.3(6) . .
O37 W11 O43 157.2(6) . .
O40 W11 O42 93.0(7) . .
O41 W11 O42 163.5(6) . .
O37 W11 O42 85.5(6) . .
O43 W11 O42 83.1(6) . .
O40 W11 O44 164.1(6) . .
O41 W11 O44 91.4(5) . .
O37 W11 O44 85.0(6) . .
O43 W11 O44 72.7(6) . .
O42 W11 O44 72.1(5) . .
O40 W11 K1 51.3(6) . .
O41 W11 K1 104.4(4) . .
O37 W11 K1 48.4(4) . .
O43 W11 K1 149.9(4) . .
O42 W11 K1 87.7(5) . .
O44 W11 K1 131.0(4) . .
O45 W12 O46 102.6(10) . .
O45 W12 O47 101.9(8) . .
O46 W12 O47 87.3(8) . .
O45 W12 O43 99.7(8) . .
O46 W12 O43 92.4(7) . .
O47 W12 O43 157.9(6) . .
O45 W12 O48 97.7(8) . .
O46 W12 O48 159.6(7) . .
O47 W12 O48 86.5(6) . .
O43 W12 O48 86.1(6) . .
O45 W12 O44 169.3(8) . .
O46 W12 O44 86.2(7) . .
O47 W12 O44 84.3(6) . .
O43 W12 O44 73.7(5) . .
O48 W12 O44 73.8(5) . .
O49 W13 O52 102.6(9) . .
O49 W13 O47 104.3(9) . .
O52 W13 O47 87.2(7) . .
O49 W13 O50 98.2(9) . .
O52 W13 O50 89.2(7) . .
O47 W13 O50 157.5(7) . .
O49 W13 O51 96.4(9) . .
O52 W13 O51 160.9(8) . .
O47 W13 O51 88.9(7) . .
O50 W13 O51 87.3(7) . .
O49 W13 O53 166.7(8) . .
O52 W13 O53 87.5(7) . .
O47 W13 O53 84.5(5) . .
O50 W13 O53 73.1(6) . .
O51 W13 O53 73.5(6) . .
O49 W13 K2 64.5(7) . .
O52 W13 K2 85.2(5) . .
O47 W13 K2 164.5(5) . .
O50 W13 K2 35.9(5) . .
O51 W13 K2 102.6(4) . .
O53 W13 K2 108.5(4) . .
O54 W14 O55 104.9(9) . .
O54 W14 O57 100.3(8) . .
O55 W14 O57 86.7(7) . .
O54 W14 O56 97.9(7) . .
O55 W14 O56 89.4(7) . .
O57 W14 O56 161.8(7) . .
O54 W14 O50 98.6(9) . .
O55 W14 O50 156.4(7) . .
O57 W14 O50 88.3(7) . .
O56 W14 O50 88.3(7) . .
O54 W14 O53 168.5(8) . .
O55 W14 O53 83.7(6) . .
O57 W14 O53 87.7(6) . .
O56 W14 O53 74.3(5) . .
O50 W14 O53 73.1(6) . .
O54 W14 K3 47.6(6) . 2_665
O55 W14 K3 83.5(5) . 2_665
O57 W14 K3 56.7(5) . 2_665
O56 W14 K3 140.3(5) . 2_665
O50 W14 K3 112.6(5) . 2_665
O53 W14 K3 142.7(4) . 2_665
O54 W14 K2 63.8(8) . .
O55 W14 K2 163.7(5) . .
O57 W14 K2 84.1(5) . .
O56 W14 K2 103.4(5) . .
O50 W14 K2 36.6(5) . .
O53 W14 K2 109.2(4) . .
K3 W14 K2 80.20(15) 2_665 .
O58 W15 O59 103.8(9) . .
O58 W15 O36 100.7(8) . .
O59 W15 O36 92.3(7) . .
O58 W15 O55 100.6(8) . .
O59 W15 O55 88.8(7) . .
O36 W15 O55 157.8(7) . .
O58 W15 O60 96.7(8) . .
O59 W15 O60 159.4(7) . .
O36 W15 O60 86.1(7) . .
O55 W15 O60 85.1(7) . .
O58 W15 O39 168.1(8) . .
O59 W15 O39 86.6(7) . .
O36 W15 O39 72.7(6) . .
O55 W15 O39 85.2(6) . .
O60 W15 O39 73.3(5) . .
O61 W16 O38 102.1(9) . .
O61 W16 O60 99.9(9) . .
O38 W16 O60 92.3(8) . .
O61 W16 O62 101.2(9) . .
O38 W16 O62 89.8(7) . .
O60 W16 O62 157.8(7) . .
O61 W16 O63 100.2(9) . .
O38 W16 O63 157.6(6) . .
O60 W16 O63 86.0(7) . .
O62 W16 O63 83.7(7) . .
O61 W16 O39 172.0(8) . .
O38 W16 O39 73.2(6) . .
O60 W16 O39 74.1(6) . .
O62 W16 O39 85.4(6) . .
O63 W16 O39 84.9(6) . .
O61 W16 K5 50.9(8) . 2_666
O38 W16 K5 101.3(5) . 2_666
O60 W16 K5 149.6(5) . 2_666
O62 W16 K5 50.3(5) . 2_666
O63 W16 K5 91.0(5) . 2_666
O39 W16 K5 135.7(4) . 2_666
O64 W17 O42 98.7(7) . .
O64 W17 O62 99.6(9) . .
O42 W17 O62 90.1(7) . .
O64 W17 O48 101.6(9) . .
O42 W17 O48 91.4(7) . .
O62 W17 O48 158.3(6) . .
O64 W17 O65 102.6(8) . .
O42 W17 O65 158.6(6) . .
O62 W17 O65 84.6(7) . .
O48 W17 O65 86.2(7) . .
O64 W17 O44 170.8(8) . .
O42 W17 O44 74.1(5) . .
O62 W17 O44 86.4(6) . .
O48 W17 O44 73.2(5) . .
O65 W17 O44 84.8(5) . .
O64 W17 K5 47.0(8) . 2_666
O42 W17 K5 100.9(5) . 2_666
O62 W17 K5 52.9(5) . 2_666
O48 W17 K5 147.3(4) . 2_666
O65 W17 K5 92.4(5) . 2_666
O44 W17 K5 139.2(4) . 2_666
O66 W18 O65 103.4(7) . .
O66 W18 O63 102.3(8) . .
O65 W18 O63 88.4(7) . .
O66 W18 O51 98.8(8) . .
O65 W18 O51 89.0(7) . .
O63 W18 O51 158.8(6) . .
O66 W18 O56 97.9(7) . .
O65 W18 O56 158.5(6) . .
O63 W18 O56 89.3(7) . .
O51 W18 O56 85.5(7) . .
O66 W18 O53 168.4(7) . .
O65 W18 O53 85.5(5) . .
O63 W18 O53 85.2(6) . .
O51 W18 O53 73.6(6) . .
O56 W18 O53 73.1(5) . .
S2 Pd1 S1 108.01(18) . .
S2 Pd1 S4 116.26(19) . 2_665
S1 Pd1 S4 116.28(18) . 2_665
S2 Pd1 S4 101.56(17) . .
S1 Pd1 S4 101.51(18) . .
S4 Pd1 S4 111.25(13) 2_665 .
S2 Pd1 Mo1 54.44(13) . .
S1 Pd1 Mo1 54.84(12) . .
S4 Pd1 Mo1 148.91(13) 2_665 .
S4 Pd1 Mo1 99.84(12) . .
S2 Pd1 Pd1 124.39(16) . 2_665
S1 Pd1 Pd1 124.36(16) . 2_665
S4 Pd1 Pd1 57.25(12) 2_665 2_665
S4 Pd1 Pd1 54.00(11) . 2_665
Mo1 Pd1 Pd1 153.84(9) . 2_665
S2 Pd1 Mo2 52.48(12) . .
S1 Pd1 Mo2 100.01(13) . .
S4 Pd1 Mo2 143.17(15) 2_665 .
S4 Pd1 Mo2 51.72(12) . .
Mo1 Pd1 Mo2 59.69(5) . .
Pd1 Pd1 Mo2 97.80(8) 2_665 .
S2 Pd1 Mo3 99.65(13) . .
S1 Pd1 Mo3 52.63(13) . .
S4 Pd1 Mo3 143.54(15) 2_665 .
S4 Pd1 Mo3 51.67(12) . .
Mo1 Pd1 Mo3 59.67(5) . .
Pd1 Pd1 Mo3 97.97(8) 2_665 .
Mo2 Pd1 Mo3 57.53(5) . .
O33 Mo1 O30 76.2(6) . .
O33 Mo1 O67 81.0(5) . .
O30 Mo1 O67 80.2(5) . .
O33 Mo1 S2 86.2(4) . .
O30 Mo1 S2 158.2(4) . .
O67 Mo1 S2 84.4(3) . .
O33 Mo1 S3 86.8(4) . .
O30 Mo1 S3 88.1(4) . .
O67 Mo1 S3 164.7(4) . .
S2 Mo1 S3 103.96(17) . .
O33 Mo1 S1 159.3(4) . .
O30 Mo1 S1 86.5(4) . .
O67 Mo1 S1 85.0(4) . .
S2 Mo1 S1 107.51(19) . .
S3 Mo1 S1 104.11(18) . .
O33 Mo1 Pd1 140.5(4) . .
O30 Mo1 Pd1 140.6(4) . .
O67 Mo1 Pd1 91.0(4) . .
S2 Mo1 Pd1 54.39(14) . .
S3 Mo1 Pd1 104.26(12) . .
S1 Mo1 Pd1 54.39(14) . .
O33 Mo1 Mo3 140.1(4) . .
O30 Mo1 Mo3 100.0(4) . .
O67 Mo1 Mo3 138.3(4) . .
S2 Mo1 Mo3 101.70(14) . .
S3 Mo1 Mo3 53.28(12) . .
S1 Mo1 Mo3 53.64(13) . .
Pd1 Mo1 Mo3 62.34(6) . .
O33 Mo1 Mo2 98.9(4) . .
O30 Mo1 Mo2 141.3(4) . .
O67 Mo1 Mo2 137.7(3) . .
S2 Mo1 Mo2 53.56(12) . .
S3 Mo1 Mo2 53.23(12) . .
S1 Mo1 Mo2 101.73(13) . .
Pd1 Mo1 Mo2 62.32(5) . .
Mo3 Mo1 Mo2 59.17(6) . .
O41 Mo2 O68 79.1(6) . .
O41 Mo2 O69 79.9(6) . .
O68 Mo2 O69 76.9(6) . .
O41 Mo2 S3 85.1(4) . .
O68 Mo2 S3 158.0(4) . .
O69 Mo2 S3 85.3(4) . .
O41 Mo2 S2 162.9(4) . .
O68 Mo2 S2 87.5(4) . .
O69 Mo2 S2 86.8(5) . .
S3 Mo2 S2 104.68(17) . .
O41 Mo2 S4 84.5(4) . .
O68 Mo2 S4 87.7(5) . .
O69 Mo2 S4 159.8(4) . .
S3 Mo2 S4 105.97(18) . .
S2 Mo2 S4 105.73(18) . .
O41 Mo2 Mo3 94.3(4) . .
O68 Mo2 Mo3 141.9(4) . .
O69 Mo2 Mo3 139.3(4) . .
S3 Mo2 Mo3 53.95(12) . .
S2 Mo2 Mo3 102.83(14) . .
S4 Mo2 Mo3 54.22(14) . .
O41 Mo2 Mo1 138.7(4) . .
O68 Mo2 Mo1 141.2(4) . .
O69 Mo2 Mo1 98.3(4) . .
S3 Mo2 Mo1 53.84(11) . .
S2 Mo2 Mo1 53.71(13) . .
S4 Mo2 Mo1 101.84(14) . .
Mo3 Mo2 Mo1 60.40(6) . .
O41 Mo2 Pd1 140.3(4) . .
O68 Mo2 Pd1 100.8(4) . .
O69 Mo2 Pd1 139.3(4) . .
S3 Mo2 Pd1 101.14(12) . .
S2 Mo2 Pd1 52.57(14) . .
S4 Mo2 Pd1 56.01(12) . .
Mo3 Mo2 Pd1 61.24(6) . .
Mo1 Mo2 Pd1 57.98(5) . .
O35 Mo3 O70 78.9(6) . .
O35 Mo3 O71 79.6(6) . .
O70 Mo3 O71 78.7(6) . .
O35 Mo3 S3 84.7(4) . .
O70 Mo3 S3 158.0(4) . .
O71 Mo3 S3 84.1(4) . .
O35 Mo3 S4 85.3(4) . .
O70 Mo3 S4 87.3(4) . .
O71 Mo3 S4 161.1(4) . .
S3 Mo3 S4 105.99(18) . .
O35 Mo3 S1 162.2(4) . .
O70 Mo3 S1 87.4(4) . .
O71 Mo3 S1 86.5(5) . .
S3 Mo3 S1 105.10(17) . .
S4 Mo3 S1 105.66(18) . .
O35 Mo3 Mo2 94.7(4) . .
O70 Mo3 Mo2 141.5(4) . .
O71 Mo3 Mo2 138.0(4) . .
S3 Mo3 Mo2 53.90(12) . .
S4 Mo3 Mo2 54.29(13) . .
S1 Mo3 Mo2 103.14(15) . .
O35 Mo3 Mo1 138.4(4) . .
O70 Mo3 Mo1 141.5(4) . .
O71 Mo3 Mo1 97.0(4) . .
S3 Mo3 Mo1 53.84(12) . .
S4 Mo3 Mo1 101.91(14) . .
S1 Mo3 Mo1 54.11(13) . .
Mo2 Mo3 Mo1 60.43(6) . .
O35 Mo3 Pd1 141.2(4) . .
O70 Mo3 Pd1 100.8(4) . .
O71 Mo3 Pd1 138.9(4) . .
S3 Mo3 Pd1 101.09(13) . .
S4 Mo3 Pd1 56.02(12) . .
S1 Mo3 Pd1 52.66(14) . .
Mo2 Mo3 Pd1 61.23(6) . .
Mo1 Mo3 Pd1 57.99(5) . .
O6 As1 O11 97.1(7) . .
O6 As1 O15 98.0(7) . .
O11 As1 O15 97.4(7) . .
O53 As2 O39 97.8(7) . .
O53 As2 O44 97.9(6) . .
O39 As2 O44 98.8(6) . .
Mo3 S1 Pd1 74.71(15) . .
Mo3 S1 Mo1 72.25(14) . .
Pd1 S1 Mo1 70.77(15) . .
Mo2 S2 Pd1 74.95(16) . .
Mo2 S2 Mo1 72.73(15) . .
Pd1 S2 Mo1 71.17(16) . .
Mo2 S3 Mo3 72.16(14) . .
Mo2 S3 Mo1 72.93(14) . .
Mo3 S3 Mo1 72.87(13) . .
Mo3 S4 Mo2 71.49(14) . .
Mo3 S4 Pd1 126.4(2) . 2_665
Mo2 S4 Pd1 126.0(2) . 2_665
Mo3 S4 Pd1 72.31(15) . .
Mo2 S4 Pd1 72.27(15) . .
Pd1 S4 Pd1 68.75(13) 2_665 .
W1 O2 W5 121.2(8) . .
W1 O3 W3 148.6(10) . .
W6 O4 W1 121.8(9) . .
W2 O5 W1 150.3(10) . .
As1 O6 W6 120.1(9) . .
As1 O6 W1 132.4(8) . .
W6 O6 W1 93.0(5) . .
As1 O6 W5 117.1(8) . .
W6 O6 W5 92.2(5) . .
W1 O6 W5 92.5(6) . .
W2 O7 K2 145.7(10) . 1_465
W2 O7 K4 108.2(7) . 2_575
K2 O7 K4 101.2(6) 1_465 2_575
W2 O8 W7 120.8(8) . .
W2 O9 W8 120.9(8) . .
W3 O10 W2 153.5(11) . .
W3 O10 K4 100.1(7) . 2_575
W2 O10 K4 98.0(6) . 2_575
As1 O11 W2 135.4(8) . .
As1 O11 W7 116.8(7) . .
W2 O11 W7 93.3(5) . .
As1 O11 W8 116.4(6) . .
W2 O11 W8 93.3(5) . .
W7 O11 W8 91.4(5) . .
W3 O12 K4 106.8(9) . 2_575
W3 O13 W9 120.2(8) . .
W3 O14 W4 119.6(8) . .
W3 O14 K3 139.3(8) . 2_675
W4 O14 K3 100.0(6) . 2_675
As1 O15 W4 117.6(7) . .
As1 O15 W9 115.8(6) . .
W4 O15 W9 92.4(5) . .
As1 O15 W3 135.3(7) . .
W4 O15 W3 92.9(5) . .
W9 O15 W3 92.9(5) . .
W4 O16 K3 106.0(8) . 2_675
W4 O18 W9 120.3(7) . .
W4 O19 W5 147.6(9) . .
W5 O20 K5 101.1(8) . .
W5 O21 K1 120.3(7) . .
W5 O21 K5 101.3(7) . .
K1 O21 K5 90.5(5) . .
W6 O22 W5 121.6(9) . .
W6 O22 K1 95.4(7) . .
W5 O22 K1 93.7(7) . .
W6 O24 W7 148.7(9) . .
W6 O25 K1 124.4(8) . .
W7 O27 W8 120.2(8) . .
W8 O29 K4 147.6(9) . .
W8 O29 K2 100.9(8) . 2_665
K4 O29 K2 100.4(6) . 2_665
W8 O30 Mo1 148.7(8) . .
W9 O31 W8 141.6(7) . .
W9 O31 K2 101.7(6) . 2_665
W8 O31 K2 101.0(5) . 2_665
W9 O32 K3 134.5(9) . .
W9 O32 K2 100.8(8) . 2_665
K3 O32 K2 118.4(5) . 2_665
W9 O33 Mo1 147.8(8) . .
W10 O34 K1 102.0(8) . .
W10 O35 Mo3 165.0(8) . .
W15 O36 W10 121.3(8) . .
W10 O37 W11 147.7(7) . .
W10 O37 K1 100.8(5) . .
W11 O37 K1 101.6(6) . .
W16 O38 W10 121.8(7) . .
As2 O39 W10 117.8(7) . .
As2 O39 W15 118.1(6) . .
W10 O39 W15 92.9(6) . .
As2 O39 W16 133.3(8) . .
W10 O39 W16 93.2(5) . .
W15 O39 W16 92.1(5) . .
W11 O40 K5 157.0(9) . .
W11 O40 K1 102.7(7) . .
K5 O40 K1 88.5(5) . .
W11 O41 Mo2 163.2(8) . .
W17 O42 W11 120.4(7) . .
W12 O43 W11 120.5(7) . .
As2 O44 W12 119.3(7) . .
As2 O44 W11 116.9(6) . .
W12 O44 W11 92.5(5) . .
As2 O44 W17 133.0(8) . .
W12 O44 W17 92.3(5) . .
W11 O44 W17 93.3(5) . .
W12 O47 W13 151.6(9) . .
W17 O48 W12 120.5(7) . .
W13 O49 K4 156.6(11) . 2_665
W14 O50 W13 122.0(8) . .
W14 O50 K2 118.3(8) . .
W13 O50 K2 119.4(8) . .
W18 O51 W13 121.2(8) . .
As2 O53 W13 118.4(7) . .
As2 O53 W14 120.1(8) . .
W13 O53 W14 91.7(5) . .
As2 O53 W18 133.5(7) . .
W13 O53 W18 91.6(6) . .
W14 O53 W18 91.0(5) . .
W14 O54 K3 106.3(8) . 2_665
W14 O55 W15 151.0(10) . .
W14 O56 W18 121.6(7) . .
W14 O57 K3 92.3(6) . 2_665
W16 O60 W15 120.3(8) . .
W16 O61 K5 103.4(9) . 2_666
W17 O62 W16 153.7(9) . .
W17 O62 K5 96.9(6) . 2_666
W16 O62 K5 100.1(6) . 2_666
W18 O63 W16 151.0(9) . .
W17 O64 K1 151.6(11) . 2_666
W17 O64 K5 106.8(10) . 2_666
K1 O64 K5 94.9(6) 2_666 2_666
W18 O65 W17 150.0(10) . .
Mo1 O67 K2 136.7(6) . 2_665
O25 K1 O64 118.9(6) . 2_666
O25 K1 O21 73.2(5) . .
O64 K1 O21 74.9(6) 2_666 .
O25 K1 O16W 82.7(16) . .
O64 K1 O16W 72.3(18) 2_666 .
O21 K1 O16W 121.9(14) . .
O25 K1 O37 120.1(5) . .
O64 K1 O37 120.5(5) 2_666 .
O21 K1 O37 115.6(5) . .
O16W K1 O37 122.3(13) . .
O25 K1 O34 72.3(5) . .
O64 K1 O34 155.7(6) 2_666 .
O21 K1 O34 129.2(5) . .
O16W K1 O34 89.0(17) . .
O37 K1 O34 56.8(4) . .
O25 K1 O40 127.8(5) . .
O64 K1 O40 82.1(6) 2_666 .
O21 K1 O40 67.3(5) . .
O16W K1 O40 147.8(17) . .
O37 K1 O40 56.0(4) . .
O34 K1 O40 108.8(5) . .
O25 K1 O5W 146.1(7) . .
O64 K1 O5W 70.2(6) 2_666 .
O21 K1 O5W 137.6(7) . .
O16W K1 O5W 68.7(15) . .
O37 K1 O5W 65.9(5) . .
O34 K1 O5W 88.8(6) . .
O40 K1 O5W 84.5(6) . .
O25 K1 O22 49.8(5) . .
O64 K1 O22 69.5(5) 2_666 .
O21 K1 O22 51.6(5) . .
O16W K1 O22 72.3(13) . .
O37 K1 O22 163.4(5) . .
O34 K1 O22 120.3(5) . .
O40 K1 O22 116.8(5) . .
O5W K1 O22 130.4(5) . .
O25 K1 W10 95.3(4) . .
O64 K1 W10 144.5(5) 2_666 .
O21 K1 W10 128.1(4) . .
O16W K1 W10 105.6(15) . .
O37 K1 W10 30.1(3) . .
O34 K1 W10 26.8(3) . .
O40 K1 W10 84.0(3) . .
O5W K1 W10 76.1(4) . .
O22 K1 W10 145.1(4) . .
O25 K1 W11 129.8(4) . .
O64 K1 W11 100.4(5) 2_666 .
O21 K1 W11 90.0(4) . .
O16W K1 W11 142.0(13) . .
O37 K1 W11 30.0(3) . .
O34 K1 W11 84.7(3) . .
O40 K1 W11 26.0(3) . .
O5W K1 W11 73.7(5) . .
O22 K1 W11 141.4(4) . .
W10 K1 W11 58.68(9) . .
O25 K1 W5 64.4(4) . .
O64 K1 W5 65.6(4) 2_666 .
O21 K1 W5 23.4(3) . .
O16W K1 W5 98.6(13) . .
O37 K1 W5 139.0(3) . .
O34 K1 W5 134.5(4) . .
O40 K1 W5 88.0(3) . .
O5W K1 W5 135.8(5) . .
O22 K1 W5 29.0(4) . .
W10 K1 W5 146.17(17) . .
W11 K1 W5 112.41(16) . .
O50 K2 O7 100.0(6) . 1_645
O50 K2 O31 128.6(5) . 2_665
O7 K2 O31 113.4(5) 1_645 2_665
O50 K2 O20W 95(2) . .
O7 K2 O20W 73(2) 1_645 .
O31 K2 O20W 131(2) 2_665 .
O50 K2 O3W 168.1(7) . .
O7 K2 O3W 71.1(7) 1_645 .
O31 K2 O3W 63.2(6) 2_665 .
O20W K2 O3W 75(2) . .
O50 K2 O32 97.7(6) . 2_665
O7 K2 O32 161.7(6) 1_645 2_665
O31 K2 O32 57.1(4) 2_665 2_665
O20W K2 O32 101(2) . 2_665
O3W K2 O32 90.7(7) . 2_665
O50 K2 O29 99.1(5) . 2_665
O7 K2 O29 74.1(6) 1_645 2_665
O31 K2 O29 57.7(4) 2_665 2_665
O20W K2 O29 146(3) . 2_665
O3W K2 O29 86.2(6) . 2_665
O32 K2 O29 107.5(5) 2_665 2_665
O50 K2 O67 62.9(4) . 2_665
O7 K2 O67 130.2(6) 1_645 2_665
O31 K2 O67 65.7(4) 2_665 2_665
O20W K2 O67 148(3) . 2_665
O3W K2 O67 128.8(6) . 2_665
O32 K2 O67 63.1(5) 2_665 2_665
O29 K2 O67 64.3(4) 2_665 2_665
O50 K2 W9 115.3(4) . 2_665
O7 K2 W9 141.0(4) 1_645 2_665
O31 K2 W9 30.0(3) 2_665 2_665
O20W K2 W9 117.2(19) . 2_665
O3W K2 W9 75.7(6) . 2_665
O32 K2 W9 27.1(3) 2_665 2_665
O29 K2 W9 83.9(3) 2_665 2_665
O67 K2 W9 61.1(3) 2_665 2_665
O50 K2 W8 116.0(4) . 2_665
O7 K2 W8 92.4(5) 1_645 2_665
O31 K2 W8 30.6(3) 2_665 2_665
O20W K2 W8 148(2) . 2_665
O3W K2 W8 73.1(5) . 2_665
O32 K2 W8 83.9(3) 2_665 2_665
O29 K2 W8 27.0(3) 2_665 2_665
O67 K2 W8 61.6(3) 2_665 2_665
W9 K2 W8 58.17(9) 2_665 2_665
O50 K2 W14 25.1(4) . .
O7 K2 W14 119.1(4) 1_645 .
O31 K2 W14 123.2(3) 2_665 .
O20W K2 W14 85(2) . .
O3W K2 W14 154.7(5) . .
O32 K2 W14 76.8(4) 2_665 .
O29 K2 W14 118.4(4) 2_665 .
O67 K2 W14 64.7(3) 2_665 .
W9 K2 W14 99.63(15) 2_665 .
W8 K2 W14 126.07(18) 2_665 .
O50 K2 W13 24.7(4) . .
O7 K2 W13 82.1(4) 1_645 .
O31 K2 W13 123.1(4) 2_665 .
O20W K2 W13 106(2) . .
O3W K2 W13 151.7(6) . .
O32 K2 W13 116.2(4) 2_665 .
O29 K2 W13 77.8(3) 2_665 .
O67 K2 W13 63.9(3) 2_665 .
W9 K2 W13 124.65(17) 2_665 .
W8 K2 W13 99.91(18) 2_665 .
W14 K2 W13 49.76(7) . .
O32 K3 O1W 79.7(6) . .
O32 K3 O11W 136.4(10) . .
O1W K3 O11W 79.1(12) . .
O32 K3 O54 75.5(6) . 2_665
O1W K3 O54 153.2(7) . 2_665
O11W K3 O54 126.5(11) . 2_665
O32 K3 O14 118.8(5) . 2_675
O1W K3 O14 62.5(6) . 2_675
O11W K3 O14 83.3(11) . 2_675
O54 K3 O14 122.3(6) 2_665 2_675
O32 K3 O16 76.4(5) . 2_675
O1W K3 O16 87.5(7) . 2_675
O11W K3 O16 139.6(10) . 2_675
O54 K3 O16 77.0(5) 2_665 2_675
O14 K3 O16 57.0(5) 2_675 2_675
O32 K3 O8W 146.0(10) . .
O1W K3 O8W 121.1(9) . .
O11W K3 O8W 76.9(12) . .
O54 K3 O8W 77.2(10) 2_665 .
O14 K3 O8W 61.8(7) 2_675 .
O16 K3 O8W 78.0(8) 2_675 .
O32 K3 O57 80.9(5) . 2_665
O1W K3 O57 130.2(7) . 2_665
O11W K3 O57 84.4(11) . 2_665
O54 K3 O57 55.3(5) 2_665 2_665
O14 K3 O57 159.9(5) 2_675 2_665
O16 K3 O57 130.9(5) 2_675 2_665
O8W K3 O57 99.8(7) . 2_665
O32 K3 W14 83.6(4) . 2_665
O1W K3 W14 157.7(5) . 2_665
O11W K3 W14 103.5(11) . 2_665
O54 K3 W14 26.1(3) 2_665 2_665
O14 K3 W14 139.6(4) 2_675 2_665
O16 K3 W14 103.0(4) 2_675 2_665
O8W K3 W14 80.7(8) . 2_665
O57 K3 W14 30.9(3) 2_665 2_665
O32 K3 W4 96.3(4) . 2_675
O1W K3 W4 74.7(6) . 2_675
O11W K3 W4 114.0(10) . 2_675
O54 K3 W4 97.9(4) 2_665 2_675
O14 K3 W4 31.1(3) 2_675 2_675
O16 K3 W4 25.9(3) 2_675 2_675
O8W K3 W4 67.8(6) . 2_675
O57 K3 W4 153.0(4) 2_665 2_675
W14 K3 W4 122.2(2) 2_665 2_675
O32 K3 K2 32.0(3) . 2_665
O1W K3 K2 111.6(5) . 2_665
O11W K3 K2 139.1(10) . 2_665
O54 K3 K2 45.1(5) 2_665 2_665
O14 K3 K2 137.3(4) 2_675 2_665
O16 K3 K2 81.3(4) 2_675 2_665
O8W K3 K2 121.7(9) . 2_665
O57 K3 K2 58.0(4) 2_665 2_665
W14 K3 K2 52.24(11) 2_665 2_665
W4 K3 K2 106.86(19) 2_675 2_665
O29 K4 O49 79.7(6) . 2_665
O29 K4 O22W 75.5(12) . .
O49 K4 O22W 148.3(14) 2_665 .
O29 K4 O7 74.5(6) . 2_575
O49 K4 O7 68.5(6) 2_665 2_575
O22W K4 O7 121.9(15) . 2_575
O29 K4 O12 149.5(6) . 2_575
O49 K4 O12 129.9(6) 2_665 2_575
O22W K4 O12 78.4(12) . 2_575
O7 K4 O12 107.1(5) 2_575 2_575
O29 K4 O10 113.7(6) . 2_575
O49 K4 O10 111.8(6) 2_665 2_575
O22W K4 O10 96.3(15) . 2_575
O7 K4 O10 54.7(4) 2_575 2_575
O12 K4 O10 53.9(5) 2_575 2_575
O29 K4 O10W 66.0(8) . .
O49 K4 O10W 67.8(10) 2_665 .
O22W K4 O10W 84.0(17) . .
O7 K4 O10W 124.8(9) 2_575 .
O12 K4 O10W 126.5(8) 2_575 .
O10 K4 O10W 179.5(10) 2_575 .
O29 K4 W2 93.1(5) . 2_575
O49 K4 W2 87.6(5) 2_665 2_575
O22W K4 W2 113.1(15) . 2_575
O7 K4 W2 24.8(3) 2_575 2_575
O12 K4 W2 82.7(4) 2_575 2_575
O10 K4 W2 29.9(3) 2_575 2_575
O10W K4 W2 149.6(8) . 2_575
O29 K4 W3 137.0(5) . 2_575
O49 K4 W3 124.4(5) 2_665 2_575
O22W K4 W3 87.4(13) . 2_575
O7 K4 W3 82.3(3) 2_575 2_575
O12 K4 W3 25.3(3) 2_575 2_575
O10 K4 W3 28.7(3) 2_575 2_575
O10W K4 W3 151.8(8) . 2_575
W2 K4 W3 57.64(13) 2_575 2_575
O29 K4 K2 41.8(4) . 2_665
O49 K4 K2 55.0(5) 2_665 2_665
O22W K4 K2 112.6(12) . 2_665
O7 K4 K2 37.6(3) 2_575 2_665
O12 K4 K2 144.3(4) 2_575 2_665
O10 K4 K2 90.6(4) 2_575 2_665
O10W K4 K2 89.0(8) . 2_665
W2 K4 K2 61.65(16) 2_575 2_665
W3 K4 K2 119.1(2) 2_575 2_665
O40 K5 O64 82.9(6) . 2_666
O40 K5 O62 117.9(6) . 2_666
O64 K5 O62 56.3(5) 2_666 2_666
O40 K5 O21 66.4(5) . .
O64 K5 O21 68.5(5) 2_666 .
O62 K5 O21 122.2(5) 2_666 .
O40 K5 O61 142.5(6) . 2_666
O64 K5 O61 110.1(5) 2_666 2_666
O62 K5 O61 55.2(4) 2_666 2_666
O21 K5 O61 151.0(6) . 2_666
O40 K5 O20 118.9(6) . .
O64 K5 O20 64.9(6) 2_666 .
O62 K5 O20 86.1(5) 2_666 .
O21 K5 O20 54.1(5) . .
O61 K5 O20 98.2(6) 2_666 .
O40 K5 W17 101.3(4) . 2_666
O64 K5 W17 26.2(3) 2_666 2_666
O62 K5 W17 30.2(3) 2_666 2_666
O21 K5 W17 93.0(4) . 2_666
O61 K5 W17 84.2(3) 2_666 2_666
O20 K5 W17 71.4(4) . 2_666
O40 K5 W5 94.4(4) . .
O64 K5 W5 67.3(4) 2_666 .
O62 K5 W5 107.2(4) 2_666 .
O21 K5 W5 28.2(3) . .
O61 K5 W5 123.1(5) 2_666 .
O20 K5 W5 26.4(3) . .
W17 K5 W5 84.4(2) 2_666 .
O40 K5 W16 137.1(5) . 2_666
O64 K5 W16 84.9(4) 2_666 2_666
O62 K5 W16 29.6(3) 2_666 2_666
O21 K5 W16 143.0(4) . 2_666
O61 K5 W16 25.7(3) 2_666 2_666
O20 K5 W16 92.0(4) . 2_666
W17 K5 W16 58.77(12) 2_666 2_666
W5 K5 W16 118.1(2) . 2_666
O40 K5 K1 47.7(4) . .
O64 K5 K1 41.0(4) 2_666 .
O62 K5 K1 94.9(4) 2_666 .
O21 K5 K1 42.1(4) . .
O61 K5 K1 150.2(4) 2_666 .
O20 K5 K1 77.2(5) . .
W17 K5 K1 66.25(17) 2_666 .
W5 K5 K1 60.61(16) . .
W16 K5 K1 124.5(2) 2_666 .

loop_
_geom_bond_atom_site_label_1
_geom_bond_atom_site_label_2
_geom_bond_distance
_geom_bond_site_symmetry_2
W1 O1 1.703(17) .
W1 O2 1.88(2) .
W1 O3 1.888(18) .
W1 O5 1.93(2) .
W1 O4 1.95(2) .
W1 O6 2.343(16) .
W2 O7 1.705(15) .
W2 O8 1.850(19) .
W2 O9 1.894(16) .
W2 O5 1.898(18) .
W2 O10 1.942(17) .
W2 O11 2.323(14) .
W2 K4 3.859(10) 2_575
W3 O12 1.732(16) .
W3 O13 1.851(16) .
W3 O10 1.893(17) .
W3 O14 1.929(16) .
W3 O3 1.932(15) .
W3 O15 2.338(13) .
W3 K4 3.884(8) 2_575
W4 O16 1.715(15) .
W4 O17 1.866(16) .
W4 O19 1.901(15) .
W4 O18 1.920(15) .
W4 O14 1.977(16) .
W4 O15 2.322(14) .
W4 K3 3.772(7) 2_675
W5 O20 1.730(18) .
W5 O21 1.841(16) .
W5 O19 1.923(17) .
W5 O22 1.95(2) .
W5 O2 2.01(2) .
W5 O6 2.350(16) .
W5 K5 3.824(10) .
W5 K1 4.000(6) .
W6 O23 1.69(2) .
W6 O25 1.884(18) .
W6 O24 1.895(19) .
W6 O22 1.90(2) .
W6 O4 1.92(2) .
W6 O6 2.314(16) .
W6 K1 4.022(6) .
W7 O26 1.692(17) .
W7 O28 1.787(17) .
W7 O27 1.914(17) .
W7 O24 1.931(18) .
W7 O8 2.043(17) .
W7 O11 2.334(15) .
W8 O29 1.728(16) .
W8 O30 1.784(14) .
W8 O31 1.939(15) .
W8 O27 1.948(15) .
W8 O9 2.007(15) .
W8 O11 2.342(13) .
W8 K2 3.734(7) 2_665
W9 O32 1.733(15) .
W9 O33 1.790(14) .
W9 O31 1.904(14) .
W9 O18 1.950(13) .
W9 O13 2.048(17) .
W9 O15 2.329(12) .
W9 K2 3.731(6) 2_665
W10 O34 1.728(16) .
W10 O35 1.774(15) .
W10 O37 1.911(13) .
W10 O36 1.948(16) .
W10 O38 2.042(15) .
W10 O39 2.307(15) .
W10 K1 3.750(6) .
W11 O40 1.702(14) .
W11 O41 1.787(12) .
W11 O37 1.931(14) .
W11 O43 1.952(14) .
W11 O42 2.054(13) .
W11 O44 2.324(14) .
W11 K1 3.782(6) .
W12 O45 1.713(16) .
W12 O46 1.843(17) .
W12 O47 1.902(16) .
W12 O43 1.908(15) .
W12 O48 1.962(15) .
W12 O44 2.314(15) .
W13 O49 1.711(17) .
W13 O52 1.875(17) .
W13 O47 1.906(17) .
W13 O50 1.935(18) .
W13 O51 1.977(15) .
W13 O53 2.347(16) .
W13 K2 4.026(7) .
W14 O54 1.711(16) .
W14 O55 1.887(15) .
W14 O57 1.919(16) .
W14 O56 1.921(14) .
W14 O50 1.924(19) .
W14 O53 2.357(14) .
W14 K3 3.730(7) 2_665
W14 K2 3.996(6) .
W15 O58 1.710(17) .
W15 O59 1.814(17) .
W15 O36 1.905(17) .
W15 O55 1.924(15) .
W15 O60 2.017(17) .
W15 O39 2.325(14) .
W16 O61 1.713(15) .
W16 O38 1.856(16) .
W16 O60 1.889(16) .
W16 O62 1.926(16) .
W16 O63 1.954(18) .
W16 O39 2.381(13) .
W16 K5 3.843(8) 2_666
W17 O64 1.727(15) .
W17 O42 1.876(14) .
W17 O62 1.897(16) .
W17 O48 1.926(14) .
W17 O65 1.955(16) .
W17 O44 2.365(13) .
W17 K5 3.742(9) 2_666
W18 O66 1.741(17) .
W18 O65 1.860(16) .
W18 O63 1.861(18) .
W18 O51 1.917(18) .
W18 O56 1.954(14) .
W18 O53 2.385(14) .
Pd1 S2 2.339(6) .
Pd1 S1 2.345(6) .
Pd1 S4 2.382(5) 2_665
Pd1 S4 2.476(5) .
Pd1 Mo1 2.723(2) .
Pd1 Pd1 2.744(3) 2_665
Pd1 Mo2 2.844(2) .
Pd1 Mo3 2.845(2) .
Mo1 O33 2.095(13) .
Mo1 O30 2.114(15) .
Mo1 O67 2.259(15) .
Mo1 S2 2.341(5) .
Mo1 S3 2.342(4) .
Mo1 S1 2.358(5) .
Mo1 Mo3 2.772(2) .
Mo1 Mo2 2.773(2) .
Mo2 O41 2.089(12) .
Mo2 O68 2.171(16) .
Mo2 O69 2.179(14) .
Mo2 S3 2.324(5) .
Mo2 S2 2.336(5) .
Mo2 S4 2.344(5) .
Mo2 Mo3 2.738(2) .
Mo3 O35 2.094(15) .
Mo3 O70 2.164(16) .
Mo3 O71 2.193(15) .
Mo3 S3 2.325(5) .
Mo3 S4 2.342(5) .
Mo3 S1 2.344(5) .
As1 O6 1.780(14) .
As1 O11 1.781(14) .
As1 O15 1.795(13) .
As2 O53 1.765(16) .
As2 O39 1.797(16) .
As2 O44 1.805(13) .
S4 Pd1 2.382(5) 2_665
O7 K2 2.757(16) 1_465
O7 K4 2.97(2) 2_575
O10 K4 3.076(19) 2_575
O12 K4 3.01(2) 2_575
O14 K3 2.887(18) 2_675
O16 K3 2.92(2) 2_675
O20 K5 3.09(2) .
O21 K1 2.741(18) .
O21 K5 3.011(19) .
O22 K1 3.37(2) .
O25 K1 2.646(18) .
O29 K4 2.762(18) .
O29 K2 3.00(2) 2_665
O31 K2 2.845(14) 2_665
O32 K3 2.803(19) .
O32 K2 2.996(19) 2_665
O34 K1 2.986(18) .
O37 K1 2.888(15) .
O40 K5 2.830(17) .
O40 K1 3.025(19) .
O49 K4 2.78(2) 2_665
O50 K2 2.707(17) .
O54 K3 2.87(2) 2_665
O57 K3 3.122(19) 2_665
O61 K5 3.07(2) 2_666
O62 K5 3.005(17) 2_666
O64 K1 2.690(18) 2_666
O64 K5 2.86(2) 2_666
O67 K2 3.200(17) 2_665
K1 O64 2.691(18) 2_666
K1 O16W 2.88(5) .
K1 O5W 3.13(4) .
K2 O7 2.757(16) 1_645
K2 O31 2.845(14) 2_665
K2 O20W 2.85(9) .
K2 O3W 2.98(3) .
K2 O32 2.996(19) 2_665
K2 O29 3.00(2) 2_665
K2 O67 3.200(17) 2_665
K2 W9 3.731(6) 2_665
K2 W8 3.735(7) 2_665
K3 O1W 2.81(3) .
K3 O11W 2.86(5) .
K3 O54 2.87(2) 2_665
K3 O14 2.887(18) 2_675
K3 O16 2.92(2) 2_675
K3 O8W 2.92(4) .
K3 O57 3.122(19) 2_665
K3 W14 3.730(7) 2_665
K3 W4 3.772(7) 2_675
K3 K2 4.980(10) 2_665
K4 O49 2.78(2) 2_665
K4 O22W 2.92(7) .
K4 O7 2.97(2) 2_575
K4 O12 3.01(2) 2_575
K4 O10 3.076(19) 2_575
K4 O10W 3.09(5) .
K4 W2 3.859(10) 2_575
K4 W3 3.884(8) 2_575
K4 K2 4.429(12) 2_665
K5 O64 2.86(2) 2_666
K5 O62 3.005(17) 2_666
K5 O61 3.07(2) 2_666
K5 W17 3.742(9) 2_666
K5 W16 3.843(8) 2_666
